data_2215726
loop_
_publ_author_name
'Jin, Mei-Fang'
'Qiu, Yu-E'
'Zhang, Xiu-Ling'

_publ_section_title
;
 Diaquabis[5-(pyrimidin-2-yl-\k<i>N</i>)tetrazolato-\k<i>N</i>^1^]copper(II)
;
_journal_coeditor_code AT2417
_journal_issue 11
_journal_name_full 'Acta Crystallographica Section E'
_journal_page_first m2718
_journal_page_last m2719
_journal_paper_doi 10.1107/S1600536807049197
_journal_volume 63
_journal_year 2007
_chemical_formula_iupac '[Cu (C5 H3 N6)2 (H2 O)2]'
_chemical_formula_moiety 'C10 H10 Cu N12 O2'
_chemical_formula_sum 'C10 H10 Cu N12 O2'
_chemical_formula_weight 393.84
_chemical_name_systematic
;
Diaquabis[5-(pyrimidin-2-yl-\kN)tetrazolato-\kN^1^]copper(II)
;
_space_group_IT_number 2
_symmetry_cell_setting triclinic
_symmetry_space_group_name_Hall '-P 1'
_symmetry_space_group_name_H-M 'P -1'
_atom_sites_solution_hydrogens geom
_atom_sites_solution_primary direct
_atom_sites_solution_secondary difmap
_cell_angle_alpha 86.68(3)
_cell_angle_beta 89.84(3)
_cell_angle_gamma 77.49(3)
_cell_formula_units_Z 2
_cell_length_a 7.329(2)
_cell_length_b 8.107(2)
_cell_length_c 12.926(3)
_cell_measurement_reflns_used 5023
_cell_measurement_temperature 293(2)
_cell_measurement_theta_max 27.54
_cell_measurement_theta_min 3.10
_cell_volume 748.5(3)
_computing_cell_refinement 'SMART (Bruker, 1998)'
_computing_data_collection 'SMART (Bruker, 1998)'
_computing_data_reduction 'SHELXTL (Bruker, 1998)'
_computing_molecular_graphics 'SHELXTL (Bruker, 1998)'
_computing_publication_material 'SHELXTL (Sheldrick, 1997)'
_computing_structure_refinement 'SHELXL97 (Sheldrick, 1997)'
_computing_structure_solution 'SHELXS97 (Sheldrick, 1997)'
_diffrn_ambient_temperature 293(2)
_diffrn_measured_fraction_theta_full 0.990
_diffrn_measured_fraction_theta_max 0.990
_diffrn_measurement_device_type 'Bruker SMART CCD area-detector'
_diffrn_measurement_method '\f and \w'
_diffrn_radiation_monochromator graphite
_diffrn_radiation_source 'fine-focus sealed tube'
_diffrn_radiation_type MoK\a
_diffrn_radiation_wavelength 0.71073
_diffrn_reflns_av_R_equivalents 0.0427
_diffrn_reflns_av_sigmaI/netI 0.0570
_diffrn_reflns_limit_h_max 9
_diffrn_reflns_limit_h_min -9
_diffrn_reflns_limit_k_max 10
_diffrn_reflns_limit_k_min -10
_diffrn_reflns_limit_l_max 16
_diffrn_reflns_limit_l_min -16
_diffrn_reflns_number 7532
_diffrn_reflns_theta_full 27.50
_diffrn_reflns_theta_max 27.50
_diffrn_reflns_theta_min 3.10
_diffrn_standards_number 0
_exptl_absorpt_coefficient_mu 1.497
_exptl_absorpt_correction_T_max 1.0000
_exptl_absorpt_correction_T_min 0.9559
_exptl_absorpt_correction_type multi-scan
_exptl_absorpt_process_details '(SADABS; Bruker, 1998)'
_exptl_crystal_colour blue
_exptl_crystal_density_diffrn 1.747
_exptl_crystal_density_method 'not measured'
_exptl_crystal_description block
_exptl_crystal_F_000 398
_exptl_crystal_size_max 0.40
_exptl_crystal_size_mid 0.30
_exptl_crystal_size_min 0.28
_refine_diff_density_max 0.658
_refine_diff_density_min -0.390
_refine_ls_extinction_method none
_refine_ls_goodness_of_fit_ref 1.036
_refine_ls_hydrogen_treatment mixed
_refine_ls_matrix_type full
_refine_ls_number_parameters 241
_refine_ls_number_reflns 3433
_refine_ls_number_restraints 4
_refine_ls_restrained_S_all 1.035
_refine_ls_R_factor_all 0.0660
_refine_ls_R_factor_gt 0.0379
_refine_ls_shift/su_max 0.000
_refine_ls_shift/su_mean 0.000
_refine_ls_structure_factor_coef Fsqd
_refine_ls_weighting_details 'calc w = 1/[\s^2^(Fo^2^)+(0.0465P)^2^+0.1285P] where P=(Fo^2^+2Fc^2^)/3'
_refine_ls_weighting_scheme calc
_refine_ls_wR_factor_gt 0.0933
_refine_ls_wR_factor_ref 0.1050
_reflns_number_gt 2314
_reflns_number_total 3433
_reflns_threshold_expression I>2\s(I)
_cod_data_source_file at2417.cif
_cod_data_source_block I
_cod_database_code 2215726
_cod_database_fobs_code 2215726

loop_
_symmetry_equiv_pos_as_xyz
'x, y, z'
'-x, -y, -z'

loop_
_atom_site_type_symbol
_atom_site_label
_atom_site_fract_x
_atom_site_fract_y
_atom_site_fract_z
_atom_site_U_iso_or_equiv
_atom_site_adp_type
_atom_site_calc_flag
_atom_site_refinement_flags
_atom_site_occupancy
Cu Cu1 0.0000 0.0000 0.5000 0.02640(15) Uani d S 1
Cu Cu2 0.5000 0.0000 0.0000 0.02917(16) Uani d S 1
N N1 0.2252(3) -0.0382(3) 0.41247(18) 0.0262(5) Uani d . 1
N N2 0.3163(3) -0.1505(3) 0.3476(2) 0.0314(6) Uani d . 1
N N3 0.4635(3) -0.0956(4) 0.3140(2) 0.0341(6) Uani d . 1
N N4 0.4700(3) 0.0523(3) 0.35479(19) 0.0305(6) Uani d . 1
N N5 0.1078(3) 0.2025(3) 0.53878(18) 0.0253(5) Uani d . 1
N N6 0.3470(3) 0.3472(3) 0.4879(2) 0.0341(6) Uani d . 1
N N7 0.2673(3) -0.0184(3) 0.07146(19) 0.0314(6) Uani d . 1
N N8 0.1525(4) -0.1263(4) 0.0808(2) 0.0406(7) Uani d . 1
N N9 0.0165(4) -0.0616(4) 0.1429(2) 0.0442(8) Uani d . 1
N N10 0.0406(3) 0.0868(4) 0.1760(2) 0.0389(7) Uani d . 1
N N11 0.4647(3) 0.2093(3) 0.08732(19) 0.0319(6) Uani d . 1
N N12 0.2438(4) 0.3698(4) 0.1982(2) 0.0470(8) Uani d . 1
C C1 0.3220(4) 0.0848(4) 0.4138(2) 0.0253(6) Uani d . 1
C C2 0.2579(4) 0.2218(4) 0.4829(2) 0.0252(6) Uani d . 1
C C3 0.2810(4) 0.4591(4) 0.5590(3) 0.0392(8) Uani d . 1
H H3A 0.3380 0.5500 0.5653 0.047 Uiso calc R 1
C C4 0.1354(4) 0.4464(4) 0.6222(3) 0.0367(8) Uani d . 1
H H4A 0.0959 0.5240 0.6722 0.044 Uiso calc R 1
C C5 0.0488(4) 0.3144(4) 0.6093(2) 0.0324(7) Uani d . 1
H H5A -0.0526 0.3034 0.6505 0.039 Uiso calc R 1
C C6 0.1972(4) 0.1096(4) 0.1310(2) 0.0311(7) Uani d . 1
C C7 0.3035(4) 0.2396(4) 0.1399(2) 0.0327(7) Uani d . 1
C C8 0.3586(6) 0.4771(5) 0.2042(3) 0.0583(11) Uani d . 1
H H8A 0.3225 0.5700 0.2443 0.070 Uiso calc R 1
C C9 0.5271(6) 0.4569(5) 0.1540(3) 0.0535(10) Uani d . 1
H H9A 0.6044 0.5330 0.1595 0.064 Uiso calc R 1
C C10 0.5751(5) 0.3182(4) 0.0952(3) 0.0402(8) Uani d . 1
H H10A 0.6880 0.3002 0.0601 0.048 Uiso calc R 1
O O1W -0.1759(3) 0.1664(3) 0.35881(17) 0.0339(5) Uani d D 1
H H1WA -0.279(3) 0.139(5) 0.349(3) 0.051 Uiso d D 1
H H1WB -0.116(4) 0.150(5) 0.3033(16) 0.051 Uiso d D 1
O O2W 0.6811(3) -0.1811(3) 0.13454(17) 0.0390(6) Uani d D 1
H H2WA 0.780(3) -0.146(5) 0.145(3) 0.059 Uiso d D 1
H H2WB 0.631(5) -0.172(5) 0.1934(15) 0.059 Uiso d D 1

loop_
_atom_site_aniso_label
_atom_site_aniso_U_11
_atom_site_aniso_U_22
_atom_site_aniso_U_33
_atom_site_aniso_U_12
_atom_site_aniso_U_13
_atom_site_aniso_U_23
Cu1 0.0222(2) 0.0284(3) 0.0324(3) -0.0114(2) 0.0131(2) -0.0119(2)
Cu2 0.0255(3) 0.0347(3) 0.0317(3) -0.0132(2) 0.0132(2) -0.0133(2)
N1 0.0231(11) 0.0306(14) 0.0267(12) -0.0076(10) 0.0067(10) -0.0088(11)
N2 0.0269(12) 0.0342(15) 0.0335(14) -0.0056(11) 0.0080(11) -0.0093(12)
N3 0.0247(12) 0.0449(17) 0.0318(14) -0.0045(11) 0.0080(11) -0.0075(13)
N4 0.0250(12) 0.0383(16) 0.0303(14) -0.0109(11) 0.0072(10) -0.0029(12)
N5 0.0229(11) 0.0243(13) 0.0299(13) -0.0075(10) 0.0058(10) -0.0029(11)
N6 0.0310(13) 0.0355(15) 0.0400(15) -0.0161(11) 0.0054(11) -0.0043(13)
N7 0.0255(12) 0.0422(16) 0.0277(13) -0.0093(11) 0.0082(11) -0.0059(12)
N8 0.0333(14) 0.055(2) 0.0373(16) -0.0170(13) 0.0068(12) -0.0088(14)
N9 0.0272(13) 0.071(2) 0.0380(16) -0.0179(14) 0.0090(12) -0.0018(16)
N10 0.0289(13) 0.055(2) 0.0331(15) -0.0086(13) 0.0107(11) -0.0049(14)
N11 0.0317(13) 0.0349(15) 0.0307(14) -0.0089(11) 0.0065(11) -0.0082(12)
N12 0.0540(18) 0.0377(18) 0.0479(18) -0.0039(14) 0.0142(15) -0.0146(15)
C1 0.0216(13) 0.0310(16) 0.0246(14) -0.0092(12) 0.0035(11) -0.0003(12)
C2 0.0207(12) 0.0277(15) 0.0287(15) -0.0086(11) 0.0021(11) -0.0006(12)
C3 0.0395(17) 0.0319(18) 0.052(2) -0.0191(14) 0.0014(16) -0.0077(16)
C4 0.0395(17) 0.0320(18) 0.0411(19) -0.0107(14) 0.0060(15) -0.0124(15)
C5 0.0320(15) 0.0313(17) 0.0364(17) -0.0097(13) 0.0092(13) -0.0126(15)
C6 0.0247(14) 0.0409(19) 0.0256(15) -0.0027(13) 0.0055(12) -0.0003(14)
C7 0.0345(16) 0.0343(18) 0.0265(15) -0.0013(13) 0.0031(13) -0.0022(14)
C8 0.077(3) 0.038(2) 0.058(3) -0.006(2) 0.014(2) -0.022(2)
C9 0.069(3) 0.042(2) 0.056(2) -0.0211(19) 0.006(2) -0.0161(19)
C10 0.0427(18) 0.039(2) 0.0428(19) -0.0169(16) 0.0047(15) -0.0087(16)
O1W 0.0297(11) 0.0397(13) 0.0347(13) -0.0116(10) 0.0073(10) -0.0071(11)
O2W 0.0337(12) 0.0525(15) 0.0354(13) -0.0177(11) 0.0086(10) -0.0097(12)

loop_
_atom_type_symbol
_atom_type_description
_atom_type_scat_dispersion_real
_atom_type_scat_dispersion_imag
_atom_type_scat_source
C C 0.0033 0.0016 'International Tables Vol C Tables 4.2.6.8 and 6.1.1.4'
Cu Cu 0.3201 1.2651 'International Tables Vol C Tables 4.2.6.8 and 6.1.1.4'
N N 0.0061 0.0033 'International Tables Vol C Tables 4.2.6.8 and 6.1.1.4'
O O 0.0106 0.0060 'International Tables Vol C Tables 4.2.6.8 and 6.1.1.4'
H H 0.0000 0.0000 'International Tables Vol C Tables 4.2.6.8 and 6.1.1.4'

loop_
_geom_angle_atom_site_label_1
_geom_angle_atom_site_label_2
_geom_angle_atom_site_label_3
_geom_angle_site_symmetry_1
_geom_angle_site_symmetry_3
_geom_angle
_geom_angle_publ_flag
N1 Cu1 N1 . 2_556 180.0 yes
N1 Cu1 N5 . 2_556 99.14(9) yes
N1 Cu1 N5 . . 80.86(9) yes
N1 Cu1 O1W . . 89.66(9) yes
N1 Cu1 O1W 2_556 . 90.34(9) yes
N5 Cu1 N5 2_556 . 180.00(6) yes
N5 Cu1 O1W 2_556 . 89.00(9) yes
N5 Cu1 O1W . . 91.00(9) yes
O1W Cu1 O1W 2_556 . 180.00(7) yes
N1 Cu1 N5 2_556 2_556 80.86(9) ?
N1 Cu1 N5 2_556 . 99.14(9) ?
N1 Cu1 O1W . 2_556 90.34(9) ?
N1 Cu1 O1W 2_556 2_556 89.66(9) ?
N5 Cu1 O1W 2_556 2_556 91.00(9) ?
N5 Cu1 O1W . 2_556 89.00(9) ?
N7 Cu2 N7 . 2_655 180.0(2) yes
N7 Cu2 N11 . . 80.25(10) yes
N7 Cu2 N11 2_655 . 99.75(10) yes
N7 Cu2 O2W . 2_655 89.55(9) yes
N7 Cu2 O2W . . 90.45(9) yes
N11 Cu2 O2W . . 92.58(9) yes
N11 Cu2 O2W . 2_655 87.42(9) yes
N11 Cu2 N11 . 2_655 180.00(12) yes
O2W Cu2 O2W 2_655 . 180.00(19) yes
N7 Cu2 N11 . 2_655 99.75(10) ?
N7 Cu2 N11 2_655 2_655 80.25(10) ?
N7 Cu2 O2W 2_655 2_655 90.45(9) ?
N11 Cu2 O2W 2_655 2_655 92.58(9) ?
N7 Cu2 O2W 2_655 . 89.55(9) ?
N11 Cu2 O2W 2_655 . 87.42(9) ?
N2 N1 C1 . . 105.9(2) ?
N2 N1 Cu1 . . 140.0(2) ?
C1 N1 Cu1 . . 114.09(18) ?
N3 N2 N1 . . 107.4(2) ?
N2 N3 N4 . . 110.7(2) ?
C1 N4 N3 . . 104.6(2) ?
C5 N5 C2 . . 117.2(2) ?
C5 N5 Cu1 . . 129.0(2) ?
C2 N5 Cu1 . . 113.81(18) ?
C2 N6 C3 . . 114.8(3) ?
N8 N7 C6 . . 106.5(2) ?
N8 N7 Cu2 . . 138.6(2) ?
C6 N7 Cu2 . . 114.9(2) ?
N9 N8 N7 . . 107.5(3) ?
N8 N9 N10 . . 110.7(3) ?
C6 N10 N9 . . 104.5(3) ?
C10 N11 C7 . . 117.2(3) ?
C10 N11 Cu2 . . 129.0(2) ?
C7 N11 Cu2 . . 113.8(2) ?
C7 N12 C8 . . 115.4(3) ?
N4 C1 N1 . . 111.4(3) ?
N4 C1 C2 . . 130.8(3) ?
N1 C1 C2 . . 117.7(2) ?
N6 C2 N5 . . 126.1(3) ?
N6 C2 C1 . . 120.7(3) ?
N5 C2 C1 . . 113.1(2) ?
N6 C3 C4 . . 123.5(3) ?
N6 C3 H3A . . 118.3 ?
C4 C3 H3A . . 118.3 ?
C3 C4 C5 . . 117.4(3) ?
C3 C4 H4A . . 121.3 ?
C5 C4 H4A . . 121.3 ?
N5 C5 C4 . . 121.0(3) ?
N5 C5 H5A . . 119.5 ?
C4 C5 H5A . . 119.5 ?
N10 C6 N7 . . 110.8(3) ?
N10 C6 C7 . . 131.7(3) ?
N7 C6 C7 . . 117.4(3) ?
N12 C7 N11 . . 125.8(3) ?
N12 C7 C6 . . 121.0(3) ?
N11 C7 C6 . . 113.2(3) ?
N12 C8 C9 . . 123.4(3) ?
N12 C8 H8A . . 118.3 ?
C9 C8 H8A . . 118.3 ?
C10 C9 C8 . . 116.5(3) ?
C10 C9 H9A . . 121.7 ?
C8 C9 H9A . . 121.7 ?
N11 C10 C9 . . 121.8(3) ?
N11 C10 H10A . . 119.1 ?
C9 C10 H10A . . 119.1 ?
Cu1 O1W H1WA . . 112(3) ?
Cu1 O1W H1WB . . 110(3) ?
H1WA O1W H1WB . . 106(3) ?
Cu2 O2W H2WA . . 109(3) ?
Cu2 O2W H2WB . . 113(3) ?
H2WA O2W H2WB . . 102(4) ?

loop_
_geom_bond_atom_site_label_1
_geom_bond_atom_site_label_2
_geom_bond_site_symmetry_2
_geom_bond_distance
_geom_bond_publ_flag
Cu1 N1 . 1.977(2) yes
Cu1 N5 . 2.057(2) yes
Cu1 O1W . 2.406(2) yes
Cu2 N7 . 1.967(2) yes
Cu2 N11 . 2.062(2) yes
Cu2 O2W . 2.411(3) yes
Cu1 N1 2_556 1.977(2) ?
Cu1 N5 2_556 2.057(2) ?
Cu1 O1W 2_556 2.406(2) ?
Cu2 N7 2_655 1.967(2) ?
Cu2 N11 2_655 2.062(2) ?
Cu2 O2W 2_655 2.411(3) ?
N1 N2 . 1.342(3) ?
N1 C1 . 1.344(4) ?
N2 N3 . 1.317(3) ?
N3 N4 . 1.348(3) ?
N4 C1 . 1.313(3) ?
N5 C5 . 1.328(3) ?
N5 C2 . 1.346(3) ?
N6 C2 . 1.326(4) ?
N6 C3 . 1.343(4) ?
N7 N8 . 1.339(4) ?
N7 C6 . 1.339(4) ?
N8 N9 . 1.316(4) ?
N9 N10 . 1.347(4) ?
N10 C6 . 1.328(4) ?
N11 C10 . 1.328(4) ?
N11 C7 . 1.345(4) ?
N12 C7 . 1.329(4) ?
N12 C8 . 1.340(5) ?
C1 C2 . 1.463(4) ?
C3 C4 . 1.360(4) ?
C3 H3A . 0.9300 ?
C4 C5 . 1.375(4) ?
C4 H4A . 0.9300 ?
C5 H5A . 0.9300 ?
C6 C7 . 1.449(4) ?
C8 C9 . 1.376(5) ?
C8 H8A . 0.9300 ?
C9 C10 . 1.375(4) ?
C9 H9A . 0.9300 ?
C10 H10A . 0.9300 ?
O1W H1WA . 0.842(10) ?
O1W H1WB . 0.841(10) ?
O2W H2WA . 0.847(10) ?
O2W H2WB . 0.845(10) ?

loop_
_geom_hbond_atom_site_label_D
_geom_hbond_atom_site_label_H
_geom_hbond_atom_site_label_A
_geom_hbond_site_symmetry_A
_geom_hbond_distance_DH
_geom_hbond_distance_HA
_geom_hbond_distance_DA
_geom_hbond_angle_DHA
_geom_hbond_publ_flag
O1W H1WA N4 1_455 0.840(10) 2.110(10) 2.939(3) 169(4) yes
O1W H1WB N10 . 0.840(10) 2.030(10) 2.869(3) 174(4) yes
O2W H2WB N3 . 0.850(10) 2.02(2) 2.845(3) 164(4) yes
O2W H2WA N9 1_655 0.850(10) 2.000(10) 2.835(3) 170(4) yes

loop_
_geom_torsion_atom_site_label_1
_geom_torsion_atom_site_label_2
_geom_torsion_atom_site_label_3
_geom_torsion_atom_site_label_4
_geom_torsion_site_symmetry_1
_geom_torsion
N5 Cu1 N1 N2 2_556 -3.7(3)
N5 Cu1 N1 N2 . 176.3(3)
O1W Cu1 N1 N2 2_556 87.4(3)
O1W Cu1 N1 N2 . -92.6(3)
N5 Cu1 N1 C1 2_556 174.8(2)
N5 Cu1 N1 C1 . -5.2(2)
O1W Cu1 N1 C1 2_556 -94.1(2)
O1W Cu1 N1 C1 . 85.9(2)
C1 N1 N2 N3 . 1.1(3)
Cu1 N1 N2 N3 . 179.7(2)
N1 N2 N3 N4 . -0.6(3)
N2 N3 N4 C1 . -0.1(3)
N1 Cu1 N5 C5 2_556 5.3(3)
O1W Cu1 N5 C5 2_556 -84.2(3)
O1W Cu1 N5 C5 . 95.8(3)
N1 Cu1 N5 C2 . 6.0(2)
N1 Cu1 N5 C2 2_556 -174.0(2)
O1W Cu1 N5 C2 2_556 96.5(2)
O1W Cu1 N5 C2 . -83.5(2)
N11 Cu2 N7 N8 . -174.2(3)
N11 Cu2 N7 N8 2_655 5.8(3)
O2W Cu2 N7 N8 2_655 98.3(3)
O2W Cu2 N7 N8 . -81.7(3)
N11 Cu2 N7 C6 . 4.4(2)
N11 Cu2 N7 C6 2_655 -175.6(2)
O2W Cu2 N7 C6 2_655 -83.0(2)
O2W Cu2 N7 C6 . 97.0(2)
C6 N7 N8 N9 . 1.1(4)
Cu2 N7 N8 N9 . 179.8(2)
N7 N8 N9 N10 . -0.7(4)
N8 N9 N10 C6 . 0.1(4)
N7 Cu2 N11 C10 . 177.1(3)
N7 Cu2 N11 C10 2_655 -2.9(3)
O2W Cu2 N11 C10 2_655 -92.9(3)
O2W Cu2 N11 C10 . 87.1(3)
N7 Cu2 N11 C7 . -5.4(2)
N7 Cu2 N11 C7 2_655 174.6(2)
O2W Cu2 N11 C7 2_655 84.6(2)
O2W Cu2 N11 C7 . -95.4(2)
N3 N4 C1 N1 . 0.9(3)
N3 N4 C1 C2 . 176.0(3)
N2 N1 C1 N4 . -1.3(3)
Cu1 N1 C1 N4 . 179.71(19)
N2 N1 C1 C2 . -177.1(2)
Cu1 N1 C1 C2 . 3.9(3)
C3 N6 C2 N5 . 2.6(5)
C3 N6 C2 C1 . -176.1(3)
C5 N5 C2 N6 . -3.7(5)
Cu1 N5 C2 N6 . 175.8(2)
C5 N5 C2 C1 . 175.1(3)
Cu1 N5 C2 C1 . -5.5(3)
N4 C1 C2 N6 . 5.2(5)
N1 C1 C2 N6 . -179.9(3)
N4 C1 C2 N5 . -173.7(3)
N1 C1 C2 N5 . 1.2(4)
C2 N6 C3 C4 . 0.5(5)
N6 C3 C4 C5 . -2.2(5)
C2 N5 C5 C4 . 1.6(4)
Cu1 N5 C5 C4 . -177.7(2)
C3 C4 C5 N5 . 1.1(5)
N9 N10 C6 N7 . 0.6(4)
N9 N10 C6 C7 . -175.9(3)
N8 N7 C6 N10 . -1.0(4)
Cu2 N7 C6 N10 . 179.9(2)
N8 N7 C6 C7 . 176.0(3)
Cu2 N7 C6 C7 . -3.0(4)
C8 N12 C7 N11 . -0.7(5)
C8 N12 C7 C6 . 176.9(3)
C10 N11 C7 N12 . 0.8(5)
Cu2 N11 C7 N12 . -177.1(3)
C10 N11 C7 C6 . -176.9(3)
Cu2 N11 C7 C6 . 5.2(3)
N10 C6 C7 N12 . -3.1(6)
N7 C6 C7 N12 . -179.5(3)
N10 C6 C7 N11 . 174.7(3)
N7 C6 C7 N11 . -1.6(4)
C7 N12 C8 C9 . 0.2(6)
N12 C8 C9 C10 . 0.2(6)
C7 N11 C10 C9 . -0.4(5)
Cu2 N11 C10 C9 . 177.1(3)
C8 C9 C10 N11 . 0.0(6)
